data_7125089
loop_
_publ_author_name
'Bhatt, Prashant M.'
'Batisai, Eustina'
'Smith, Vincent J.'
'Barbour, Leonard J.'

_publ_section_title
;
 Creation of new guest accessible space under gas pressure in a flexible
 MOF: multidimensional insight through combination of in situ techniques.
;
_journal_issue 76
_journal_name_full 'Chemical communications (Cambridge, England)'
_journal_page_first 11374
_journal_page_last 11377
_journal_paper_doi 10.1039/c6cc06709c
_journal_volume 52
_journal_year 2016
_chemical_formula_moiety 'C26 H16 N2 O8 Zn2'
_chemical_formula_sum 'C26 H16 N2 O8 Zn2'
_chemical_formula_weight 615.15
_space_group_IT_number 2
_space_group_name_Hall '-P 1'
_space_group_name_H-M_alt 'P -1'
_symmetry_cell_setting triclinic
_symmetry_space_group_name_Hall '-P 1'
_symmetry_space_group_name_H-M 'P -1'
_atom_sites_solution_hydrogens geom
_atom_sites_solution_primary direct
_atom_sites_solution_secondary difmap
_audit_creation_method SHELXL-97
_audit_update_record
;
2015-10-04 deposited with the CCDC.
2016-08-23 downloaded from the CCDC.
;
_cell_angle_alpha 91.252(4)
_cell_angle_beta 92.588(5)
_cell_angle_gamma 104.430(5)
_cell_formula_units_Z 2
_cell_length_a 10.887(5)
_cell_length_b 10.896(4)
_cell_length_c 14.070(6)
_cell_measurement_reflns_used 2091
_cell_measurement_temperature 298(2)
_cell_measurement_theta_max 22.71
_cell_measurement_theta_min 2.36
_cell_volume 1613.8(12)
_computing_structure_refinement 'SHELXL-97 (Sheldrick, 1997)'
_computing_structure_solution 'SHELXS-97 (Sheldrick, 1990)'
_diffrn_ambient_temperature 298(2)
_diffrn_measured_fraction_theta_full 0.972
_diffrn_measured_fraction_theta_max 0.972
_diffrn_measurement_device_type 'Bruker Smart  APEX CCD area-detector'
_diffrn_measurement_method 'phi and omega scans'
_diffrn_radiation_monochromator graphite
_diffrn_radiation_source 'fine-focus sealed tube'
_diffrn_radiation_type MoK\a
_diffrn_radiation_wavelength 0.71073
_diffrn_reflns_av_R_equivalents 0.0881
_diffrn_reflns_av_sigmaI/netI 0.1269
_diffrn_reflns_limit_h_max 13
_diffrn_reflns_limit_h_min -13
_diffrn_reflns_limit_k_max 13
_diffrn_reflns_limit_k_min -13
_diffrn_reflns_limit_l_max 17
_diffrn_reflns_limit_l_min -17
_diffrn_reflns_number 16692
_diffrn_reflns_theta_full 26.40
_diffrn_reflns_theta_max 26.40
_diffrn_reflns_theta_min 1.45
_exptl_absorpt_coefficient_mu 1.528
_exptl_absorpt_correction_T_max 0.9006
_exptl_absorpt_correction_T_min 0.7921
_exptl_absorpt_correction_type multi-scan
_exptl_absorpt_process_details 'symmetry-related measurements'
_exptl_crystal_colour Colourless
_exptl_crystal_density_diffrn 1.266
_exptl_crystal_density_method 'not measured'
_exptl_crystal_description block
_exptl_crystal_F_000 620
_exptl_crystal_size_max 0.16
_exptl_crystal_size_mid 0.14
_exptl_crystal_size_min 0.07
_refine_diff_density_max 1.772
_refine_diff_density_min -1.120
_refine_diff_density_rms 0.188
_refine_ls_extinction_method none
_refine_ls_goodness_of_fit_ref 1.023
_refine_ls_hydrogen_treatment constr
_refine_ls_matrix_type full
_refine_ls_number_parameters 323
_refine_ls_number_reflns 6440
_refine_ls_number_restraints 0
_refine_ls_restrained_S_all 1.023
_refine_ls_R_factor_all 0.1384
_refine_ls_R_factor_gt 0.0862
_refine_ls_shift/su_max 0.000
_refine_ls_shift/su_mean 0.000
_refine_ls_structure_factor_coef Fsqd
_refine_ls_weighting_details 'calc w=1/[\s^2^(Fo^2^)+(0.1000P)^2^+0.0000P] where P=(Fo^2^+2Fc^2^)/3'
_refine_ls_weighting_scheme calc
_refine_ls_wR_factor_gt 0.2061
_refine_ls_wR_factor_ref 0.2228
_reflns_number_gt 3360
_reflns_number_total 6440
_reflns_threshold_expression >2sigma(I)
_cod_data_source_file c6cc06709c3.cif
_cod_data_source_block Crysta1_1a
_cod_depositor_comments
;
The following automatic conversions were performed:

data item '_symmetry_cell_setting' value 'Triclinic' was changed to
'triclinic' in accordance with the
/home/saulius/struct/COD-crude-data/automatic-downloads/DataCite-retrospective/RSC/depositions/lib/dictionaries/cif_core.dic
dictionary named 'cif_core.dic' version 2.4.2 last updated on
2011-04-26.

Automatic conversion script
Id: cif_fix_values 6909 2019-04-08 15:41:33Z antanas 
;
_cod_original_cell_volume 1613.9(11)
_cod_original_sg_symbol_H-M P-1
_cod_database_code 7125089

loop_
_symmetry_equiv_pos_as_xyz
'x, y, z'
'-x, -y, -z'

loop_
_atom_site_label
_atom_site_type_symbol
_atom_site_fract_x
_atom_site_fract_y
_atom_site_fract_z
_atom_site_U_iso_or_equiv
_atom_site_adp_type
_atom_site_occupancy
_atom_site_symmetry_multiplicity
_atom_site_calc_flag
_atom_site_refinement_flags
_atom_site_disorder_assembly
_atom_site_disorder_group
Zn1 Zn 0.32379(8) 0.24884(8) 0.18137(5) 0.0364(3) Uani 1 1 d . A .
O1 O 0.3446(6) 0.4357(5) 0.2105(4) 0.0568(15) Uani 1 1 d . . .
N1 N 0.3249(6) 0.2497(6) 0.0355(4) 0.0435(16) Uani 1 1 d . . .
C1 C 0.3471(8) 0.4929(7) 0.2897(5) 0.0454(19) Uani 1 1 d . . .
Zn2 Zn 0.34049(8) 0.25969(8) 0.39126(5) 0.0364(3) Uani 1 1 d . . .
O2 O 0.3557(5) 0.4448(5) 0.3687(4) 0.0528(14) Uani 1 1 d . A .
N2 N 0.3382(6) 0.2599(6) 0.5355(4) 0.0410(15) Uani 1 1 d . A .
C2 C 0.3371(7) 0.6264(7) 0.2873(5) 0.0412(18) Uani 1 1 d . . .
O3 O 0.3060(6) 0.0628(5) 0.2046(4) 0.0621(17) Uani 1 1 d . . .
C3 C 0.3225(8) 0.6870(8) 0.2037(6) 0.057(2) Uani 1 1 d . . .
H3 H 0.3189 0.6420 0.1462 0.068 Uiso 1 1 calc R . .
O4 O 0.3274(6) 0.0733(5) 0.3645(4) 0.0590(16) Uani 1 1 d . A .
C4 C 0.3132(9) -0.1902(8) 0.2015(6) 0.062(3) Uani 1 1 d . . .
H4 H 0.3012 -0.1536 0.1438 0.074 Uiso 1 1 calc R . .
O5 O 0.1348(6) 0.2254(6) 0.1971(5) 0.0748(19) Uani 1 1 d . . .
C5 C 0.3219(8) -0.1207(7) 0.2870(6) 0.053(2) Uani 1 1 d . . .
O6 O 0.1507(5) 0.2310(6) 0.3559(4) 0.0601(16) Uani 1 1 d . A .
C6 C 0.3400(8) -0.1767(8) 0.3726(5) 0.055(2) Uani 1 1 d . . .
H6 H 0.3490 -0.1296 0.4296 0.065 Uiso 1 1 calc R . .
O7 O 0.5140(6) 0.2745(6) 0.2118(5) 0.0675(18) Uani 1 1 d . . .
C7 C 0.3447(8) 0.6994(7) 0.3733(6) 0.052(2) Uani 1 1 d . . .
H7 H 0.3531 0.6619 0.4312 0.062 Uiso 1 1 calc R . .
O8 O 0.5312(5) 0.2863(6) 0.3687(4) 0.0600(16) Uani 1 1 d . A .
C8 C 0.3193(8) 0.0162(8) 0.2858(6) 0.052(2) Uani 1 1 d . A .
C9 C 0.0908(8) 0.2274(8) 0.2767(6) 0.050(2) Uani 1 1 d . A .
C10 C -0.0442(8) 0.2347(8) 0.2812(6) 0.050(2) Uani 1 1 d . . .
C11 C -0.1221(8) 0.2264(10) 0.1942(7) 0.069(3) Uani 1 1 d . . .
H11 H -0.0924 0.2114 0.1352 0.083 Uiso 1 1 calc R . .
C12 C 0.7613(9) 0.2416(9) 0.2032(7) 0.069(3) Uani 1 1 d . . .
H12 H 0.7115 0.2396 0.1475 0.083 Uiso 1 1 calc R . .
C13 C 0.7080(8) 0.2598(8) 0.2870(6) 0.052(2) Uani 1 1 d . . .
C14 C 0.7834(10) 0.2617(10) 0.3647(7) 0.071(3) Uani 1 1 d . . .
H14 H 0.7513 0.2742 0.4233 0.085 Uiso 1 1 calc R . .
C15 C -0.1007(10) 0.2471(10) 0.3647(6) 0.072(3) Uani 1 1 d . . .
H15 H -0.0561 0.2452 0.4223 0.087 Uiso 1 1 calc R . .
C16 C 0.5763(8) 0.2732(7) 0.2888(7) 0.053(2) Uani 1 1 d . A .
C17 C 0.2977(19) 0.3448(18) -0.0132(13) 0.054(5) Uiso 0.477(13) 1 d P A 1
H17 H 0.2836 0.4134 0.0212 0.065 Uiso 0.477(13) 1 calc PR A 1
C18 C 0.290(2) 0.347(2) -0.1090(15) 0.070(6) Uiso 0.477(13) 1 d P A 1
H18 H 0.2585 0.4086 -0.1394 0.084 Uiso 0.477(13) 1 calc PR A 1
C19 C 0.3292(7) 0.2541(8) -0.1624(6) 0.0467(19) Uiso 1 1 d . . .
C20 C 0.366(2) 0.1567(18) -0.1121(14) 0.060(6) Uiso 0.477(13) 1 d P A 1
H20 H 0.3956 0.0952 -0.1443 0.072 Uiso 0.477(13) 1 calc PR A 1
C21 C 0.3570(18) 0.1544(17) -0.0130(13) 0.053(5) Uiso 0.477(13) 1 d P A 1
H21 H 0.3733 0.0866 0.0199 0.064 Uiso 0.477(13) 1 calc PR A 1
C22 C 0.3293(7) 0.2550(7) 0.7335(5) 0.0429(18) Uiso 1 1 d . . .
C23 C 0.3263(17) 0.3666(14) 0.6828(10) 0.039(4) Uiso 0.69(4) 1 d P A 1
H23 H 0.3128 0.4382 0.7135 0.047 Uiso 0.69(4) 1 calc PR A 1
C24 C 0.3441(7) 0.3636(8) 0.5876(5) 0.0444(19) Uiso 1 1 d . . .
H24 H 0.3617 0.4404 0.5571 0.053 Uiso 1 1 calc R A 1
C25 C 0.3360(16) 0.1522(11) 0.5827(8) 0.032(3) Uiso 0.69(4) 1 d P A 1
H25 H 0.3348 0.0789 0.5473 0.039 Uiso 0.69(4) 1 calc PR A 1
C26 C 0.3355(18) 0.1459(12) 0.6789(8) 0.039(4) Uiso 0.69(4) 1 d P A 1
H26 H 0.3391 0.0713 0.7085 0.046 Uiso 0.69(4) 1 calc PR A 1
C17A C 0.3768(17) 0.3524(16) -0.0105(11) 0.049(4) Uiso 0.523(13) 1 d P A 2
H17A H 0.4175 0.4253 0.0251 0.059 Uiso 0.523(13) 1 calc PR A 2
C18A C 0.3742(15) 0.3578(14) -0.1056(10) 0.043(4) Uiso 0.523(13) 1 d P A 2
H18A H 0.4045 0.4357 -0.1331 0.051 Uiso 0.523(13) 1 calc PR A 2
C20A C 0.279(2) 0.1459(18) -0.1166(13) 0.066(6) Uiso 0.523(13) 1 d P A 2
H20A H 0.2484 0.0708 -0.1523 0.080 Uiso 0.523(13) 1 calc PR A 2
C21A C 0.2706(17) 0.1436(16) -0.0210(12) 0.054(5) Uiso 0.523(13) 1 d P A 2
H21A H 0.2281 0.0694 0.0068 0.065 Uiso 0.523(13) 1 calc PR A 2
C23A C 0.363(3) 0.367(2) 0.6833(17) 0.022(7) Uiso 0.31(4) 1 d P A 2
H23A H 0.3988 0.4437 0.7158 0.026 Uiso 0.31(4) 1 calc PR A 2
C25A C 0.283(4) 0.147(3) 0.584(2) 0.050(9) Uiso 0.31(4) 1 d P A 2
H25A H 0.2436 0.0741 0.5482 0.060 Uiso 0.31(4) 1 calc PR A 2
C26A C 0.286(4) 0.144(2) 0.6796(16) 0.030(7) Uiso 0.31(4) 1 d P A 2
H26A H 0.2592 0.0667 0.7092 0.035 Uiso 0.31(4) 1 calc PR A 2

loop_
_atom_site_aniso_label
_atom_site_aniso_U_11
_atom_site_aniso_U_22
_atom_site_aniso_U_33
_atom_site_aniso_U_23
_atom_site_aniso_U_13
_atom_site_aniso_U_12
Zn1 0.0537(6) 0.0325(5) 0.0245(5) 0.0050(3) 0.0065(4) 0.0127(4)
O1 0.084(4) 0.035(3) 0.051(4) 0.002(3) 0.000(3) 0.015(3)
N1 0.054(4) 0.045(4) 0.032(3) 0.006(3) -0.004(3) 0.014(3)
C1 0.064(5) 0.040(5) 0.034(4) 0.005(4) 0.016(4) 0.012(4)
Zn2 0.0521(6) 0.0333(5) 0.0254(5) 0.0052(4) 0.0047(4) 0.0126(4)
O2 0.073(4) 0.038(3) 0.050(3) 0.011(3) 0.003(3) 0.018(3)
N2 0.054(4) 0.035(4) 0.034(3) 0.004(3) 0.006(3) 0.011(3)
C2 0.061(5) 0.033(4) 0.032(4) 0.005(3) 0.005(4) 0.016(4)
O3 0.112(5) 0.040(3) 0.041(3) 0.007(3) 0.002(3) 0.032(3)
C3 0.081(6) 0.045(5) 0.045(5) 0.004(4) -0.001(4) 0.018(5)
O4 0.093(5) 0.039(3) 0.048(4) -0.002(3) 0.006(3) 0.021(3)
C4 0.105(8) 0.057(6) 0.032(5) 0.006(4) -0.004(5) 0.039(5)
O5 0.059(4) 0.095(5) 0.081(5) 0.020(4) 0.027(4) 0.034(4)
C5 0.079(6) 0.037(5) 0.048(5) 0.015(4) 0.011(4) 0.024(4)
O6 0.064(4) 0.065(4) 0.056(4) 0.006(3) -0.006(3) 0.024(3)
C6 0.092(7) 0.043(5) 0.032(4) -0.001(4) 0.008(4) 0.022(5)
O7 0.052(4) 0.096(5) 0.059(4) 0.003(4) 0.004(3) 0.028(4)
C7 0.077(6) 0.038(5) 0.047(5) 0.008(4) 0.008(4) 0.025(4)
O8 0.054(4) 0.078(4) 0.050(4) -0.001(3) 0.014(3) 0.020(3)
C8 0.063(6) 0.034(5) 0.062(6) 0.011(4) 0.006(4) 0.017(4)
C9 0.053(5) 0.049(5) 0.049(5) 0.004(4) 0.007(4) 0.017(4)
C10 0.059(5) 0.054(5) 0.041(5) 0.010(4) 0.015(4) 0.020(4)
C11 0.049(6) 0.106(8) 0.058(6) -0.011(5) 0.005(5) 0.029(6)
C12 0.072(7) 0.083(7) 0.059(6) -0.004(5) 0.001(5) 0.033(6)
C13 0.043(5) 0.054(5) 0.057(6) 0.005(4) 0.014(4) 0.006(4)
C14 0.083(7) 0.095(8) 0.046(6) 0.014(5) 0.005(5) 0.044(6)
C15 0.075(7) 0.120(9) 0.035(5) 0.016(5) 0.012(5) 0.044(6)
C16 0.057(6) 0.031(4) 0.069(6) 0.001(4) 0.018(5) 0.003(4)

loop_
_atom_type_symbol
_atom_type_description
_atom_type_scat_dispersion_real
_atom_type_scat_dispersion_imag
_atom_type_scat_source
C C 0.0033 0.0016 'International Tables Vol C Tables 4.2.6.8 and 6.1.1.4'
H H 0.0000 0.0000 'International Tables Vol C Tables 4.2.6.8 and 6.1.1.4'
N N 0.0061 0.0033 'International Tables Vol C Tables 4.2.6.8 and 6.1.1.4'
O O 0.0106 0.0060 'International Tables Vol C Tables 4.2.6.8 and 6.1.1.4'
Zn Zn 0.2839 1.4301 'International Tables Vol C Tables 4.2.6.8 and 6.1.1.4'

loop_
_geom_angle_atom_site_label_1
_geom_angle_atom_site_label_2
_geom_angle_atom_site_label_3
_geom_angle
_geom_angle_site_symmetry_1
_geom_angle_site_symmetry_3
O1 Zn1 O3 159.0(2) . .
O1 Zn1 O5 87.3(3) . .
O3 Zn1 O5 90.3(3) . .
O1 Zn1 O7 88.9(3) . .
O3 Zn1 O7 86.9(3) . .
O5 Zn1 O7 161.7(3) . .
O1 Zn1 N1 99.9(2) . .
O3 Zn1 N1 101.1(2) . .
O5 Zn1 N1 99.4(3) . .
O7 Zn1 N1 99.0(2) . .
O1 Zn1 Zn2 78.12(16) . .
O3 Zn1 Zn2 80.91(15) . .
O5 Zn1 Zn2 84.15(19) . .
O7 Zn1 Zn2 77.53(18) . .
N1 Zn1 Zn2 175.93(18) . .
C1 O1 Zn1 129.3(5) . .
C17A N1 C17 36.9(8) . .
C17A N1 C21 104.4(11) . .
C17 N1 C21 118.9(12) . .
C17A N1 C21A 115.4(11) . .
C17 N1 C21A 103.8(11) . .
C21 N1 C21A 39.3(8) . .
C17A N1 Zn1 122.3(8) . .
C17 N1 Zn1 121.3(9) . .
C21 N1 Zn1 119.8(8) . .
C21A N1 Zn1 122.4(8) . .
O2 C1 O1 124.6(7) . .
O2 C1 C2 118.6(7) . .
O1 C1 C2 116.7(7) . .
O2 Zn2 O4 160.2(2) . .
O2 Zn2 N2 100.4(2) . .
O4 Zn2 N2 99.4(2) . .
O2 Zn2 O6 86.8(2) . .
O4 Zn2 O6 90.0(2) . .
N2 Zn2 O6 100.5(2) . .
O2 Zn2 O8 89.7(2) . .
O4 Zn2 O8 85.6(2) . .
N2 Zn2 O8 102.4(2) . .
O6 Zn2 O8 157.1(2) . .
O2 Zn2 Zn1 81.16(15) . .
O4 Zn2 Zn1 79.11(16) . .
N2 Zn2 Zn1 175.73(17) . .
O6 Zn2 Zn1 75.57(17) . .
O8 Zn2 Zn1 81.57(16) . .
C1 O2 Zn2 126.0(5) . .
C24 N2 C25 117.0(7) . .
C24 N2 C25A 112.3(13) . .
C25 N2 C25A 23.3(14) . .
C24 N2 Zn2 122.5(5) . .
C25 N2 Zn2 120.4(6) . .
C25A N2 Zn2 121.1(13) . .
C3 C2 C7 116.5(7) . .
C3 C2 C1 123.1(7) . .
C7 C2 C1 120.3(6) . .
C8 O3 Zn1 125.1(5) . .
C4 C3 C2 123.1(8) 1_565 .
C4 C3 H3 118.4 1_565 .
C2 C3 H3 118.4 . .
C8 O4 Zn2 128.2(5) . .
C3 C4 C5 119.0(7) 1_545 .
C3 C4 H4 120.5 1_545 .
C5 C4 H4 120.5 . .
C9 O5 Zn1 121.7(6) . .
C6 C5 C4 119.8(7) . .
C6 C5 C8 120.3(8) . .
C4 C5 C8 119.8(7) . .
C9 O6 Zn2 131.7(6) . .
C7 C6 C5 120.1(7) 1_545 .
C7 C6 H6 119.9 1_545 .
C5 C6 H6 119.9 . .
C16 O7 Zn1 131.7(6) . .
C6 C7 C2 121.4(7) 1_565 .
C6 C7 H7 119.3 1_565 .
C2 C7 H7 119.3 . .
C16 O8 Zn2 124.8(6) . .
O4 C8 O3 126.0(7) . .
O4 C8 C5 116.8(7) . .
O3 C8 C5 117.2(8) . .
O5 C9 O6 126.4(8) . .
O5 C9 C10 117.9(8) . .
O6 C9 C10 115.6(7) . .
C15 C10 C11 116.9(8) . .
C15 C10 C9 123.4(8) . .
C11 C10 C9 119.6(7) . .
C12 C11 C10 116.3(9) 1_455 .
C12 C11 H11 121.9 1_455 .
C10 C11 H11 121.9 . .
C11 C12 C13 126.0(9) 1_655 .
C11 C12 H12 117.0 1_655 .
C13 C12 H12 117.0 . .
C14 C13 C12 114.5(9) . .
C14 C13 C16 124.0(8) . .
C12 C13 C16 121.5(9) . .
C15 C14 C13 124.9(9) 1_655 .
C15 C14 H14 117.6 1_655 .
C13 C14 H14 117.6 . .
C14 C15 C10 121.1(9) 1_455 .
C14 C15 H15 119.4 1_455 .
C10 C15 H15 119.4 . .
O7 C16 O8 122.1(8) . .
O7 C16 C13 119.4(8) . .
O8 C16 C13 118.5(9) . .
N1 C17 C18 123.8(17) . .
N1 C17 H17 118.1 . .
C18 C17 H17 118.1 . .
C17 C18 C19 119.1(18) . .
C17 C18 H18 120.4 . .
C19 C18 H18 120.4 . .
C18A C19 C20A 115.2(12) . .
C18A C19 C18 37.9(9) . .
C20A C19 C18 102.7(13) . .
C18A C19 C20 103.7(12) . .
C20A C19 C20 39.0(9) . .
C18 C19 C20 117.6(13) . .
C18A C19 C22 123.7(9) . 1_554
C20A C19 C22 121.1(10) . 1_554
C18 C19 C22 121.8(11) . 1_554
C20 C19 C22 120.6(10) . 1_554
C21 C20 C19 118.9(17) . .
C21 C20 H20 120.5 . .
C19 C20 H20 120.5 . .
N1 C21 C20 120.9(16) . .
N1 C21 H21 119.5 . .
C20 C21 H21 119.5 . .
C26A C22 C23A 116.5(16) . .
C26A C22 C26 21.9(12) . .
C23A C22 C26 113.0(13) . .
C26A C22 C23 113.9(13) . .
C23A C22 C23 16.2(12) . .
C26 C22 C23 117.2(10) . .
C26A C22 C19 120.5(12) . 1_556
C23A C22 C19 122.8(12) . 1_556
C26 C22 C19 121.3(8) . 1_556
C23 C22 C19 121.5(9) . 1_556
C24 C23 C22 117.2(12) . .
C24 C23 H23 121.4 . .
C22 C23 H23 121.4 . .
N2 C24 C23A 121.8(13) . .
N2 C24 C23 124.9(9) . .
C23A C24 C23 17.0(13) . .
N2 C24 H24 117.5 . .
C23A C24 H24 117.7 . .
C23 C24 H24 117.5 . .
C26 C25 N2 123.5(10) . .
C26 C25 H25 118.2 . .
N2 C25 H25 118.2 . .
C25 C26 C22 118.8(11) . .
C25 C26 H26 120.6 . .
C22 C26 H26 120.6 . .
N1 C17A C18A 123.8(15) . .
N1 C17A H17A 118.1 . .
C18A C17A H17A 118.1 . .
C17A C18A C19 122.0(14) . .
C17A C18A H18A 119.0 . .
C19 C18A H18A 119.0 . .
C21A C20A C19 122.5(17) . .
C21A C20A H20A 118.8 . .
C19 C20A H20A 118.8 . .
C20A C21A N1 120.7(15) . .
C20A C21A H21A 119.6 . .
N1 C21A H21A 119.6 . .
C24 C23A C22 120(2) . .
C24 C23A H23A 120.0 . .
C22 C23A H23A 120.0 . .
C26A C25A N2 122(3) . .
C26A C25A H25A 118.9 . .
N2 C25A H25A 118.9 . .
C25A C26A C22 119(2) . .
C25A C26A H26A 120.3 . .
C22 C26A H26A 120.3 . .

loop_
_geom_bond_atom_site_label_1
_geom_bond_atom_site_label_2
_geom_bond_distance
_geom_bond_site_symmetry_2
Zn1 O1 2.022(5) .
Zn1 O3 2.023(5) .
Zn1 O5 2.032(6) .
Zn1 O7 2.044(6) .
Zn1 N1 2.053(6) .
Zn1 Zn2 2.9486(16) .
O1 C1 1.261(8) .
N1 C17A 1.319(16) .
N1 C17 1.340(19) .
N1 C21 1.356(18) .
N1 C21A 1.377(17) .
C1 O2 1.249(8) .
C1 C2 1.487(10) .
Zn2 O2 2.015(5) .
Zn2 O4 2.026(5) .
Zn2 N2 2.031(6) .
Zn2 O6 2.047(6) .
Zn2 O8 2.063(6) .
N2 C24 1.320(9) .
N2 C25 1.356(12) .
N2 C25A 1.43(3) .
C2 C3 1.384(10) .
C2 C7 1.421(10) .
O3 C8 1.277(9) .
C3 C4 1.368(11) 1_565
C3 H3 0.9300 .
O4 C8 1.247(9) .
C4 C3 1.368(11) 1_545
C4 C5 1.394(11) .
C4 H4 0.9300 .
O5 C9 1.240(9) .
C5 C6 1.390(10) .
C5 C8 1.500(10) .
O6 C9 1.261(9) .
C6 C7 1.364(10) 1_545
C6 H6 0.9300 .
O7 C16 1.254(10) .
C7 C6 1.364(10) 1_565
C7 H7 0.9300 .
O8 C16 1.267(10) .
C9 C10 1.496(11) .
C10 C15 1.369(11) .
C10 C11 1.446(11) .
C11 C12 1.331(12) 1_455
C11 H11 0.9300 .
C12 C11 1.331(12) 1_655
C12 C13 1.369(12) .
C12 H12 0.9300 .
C13 C14 1.334(11) .
C13 C16 1.478(11) .
C14 C15 1.310(12) 1_655
C14 H14 0.9300 .
C15 C14 1.310(12) 1_455
C15 H15 0.9300 .
C17 C18 1.35(3) .
C17 H17 0.9300 .
C18 C19 1.41(2) .
C18 H18 0.9300 .
C19 C18A 1.344(16) .
C19 C20A 1.360(19) .
C19 C20 1.42(2) .
C19 C22 1.465(11) 1_554
C20 C21 1.40(2) .
C20 H20 0.9300 .
C21 H21 0.9300 .
C22 C26A 1.38(2) .
C22 C23A 1.40(3) .
C22 C26 1.419(14) .
C22 C23 1.429(16) .
C22 C19 1.465(11) 1_556
C23 C24 1.362(15) .
C23 H23 0.9300 .
C24 C23A 1.35(3) .
C24 H24 0.9300 .
C25 C26 1.356(15) .
C25 H25 0.9300 .
C26 H26 0.9300 .
C17A C18A 1.34(2) .
C17A H17A 0.9300 .
C18A H18A 0.9300 .
C20A C21A 1.35(2) .
C20A H20A 0.9300 .
C21A H21A 0.9300 .
C23A H23A 0.9300 .
C25A C26A 1.35(4) .
C25A H25A 0.9300 .
C26A H26A 0.9300 .
